data_7100204
loop_
_publ_author_name
'T. C. W. Mak'
'Xu-Dong Chen'
'Miao Du'

_publ_section_title
;
Controlled Generation of Heterochiral or Homochiral
Coordination Polymer: Helical Conformational Polymorphs and
Argentophilicity-Induced Spontaneous Resolution
;
_journal_name_full 'Chemical Communications'
_journal_year 2005
_chemical_formula_sum 'C12 H8 Ag F3 N2 O4 S'
_chemical_formula_weight 441.13
_space_group_IT_number 96
_symmetry_cell_setting tetragonal
_symmetry_space_group_name_Hall 'P 4nw 2abw'
_symmetry_space_group_name_H-M 'P 43 21 2'
_cell_angle_alpha 90.00
_cell_angle_beta 90.00
_cell_angle_gamma 90.00
_cell_formula_units_Z 8
_cell_length_a 10.2364(4)
_cell_length_b 10.2364(4)
_cell_length_c 28.109(2)
_cell_measurement_temperature 293(2)
_cell_volume 2945.4(3)
_diffrn_ambient_temperature 293(2)
_exptl_crystal_density_diffrn 1.990
_cod_depositor_comments
;
The following automatic conversions were performed:
'_symmetry_cell_setting' value 'Tetragonal' changed to 'tetragonal'
according to '/home/saulius/struct/CIF-dictionaries/cif_core.dic'
dictionary named 'cif_core.dic' version 2.4.1 from 2010-06-29.

Automatic conversion script
Id: cif_fix_enum 1527 2010-12-29 10:47:43Z saulius 
;
_cod_database_code 7100204

loop_
_symmetry_equiv_pos_as_xyz
'x, y, z'
'-x, -y, z+1/2'
'-y+1/2, x+1/2, z+3/4'
'y+1/2, -x+1/2, z+1/4'
'-x+1/2, y+1/2, -z+3/4'
'x+1/2, -y+1/2, -z+1/4'
'y, x, -z'
'-y, -x, -z+1/2'

loop_
_atom_site_label
_atom_site_type_symbol
_atom_site_fract_x
_atom_site_fract_y
_atom_site_fract_z
_atom_site_U_iso_or_equiv
_atom_site_adp_type
_atom_site_occupancy
_atom_site_symmetry_multiplicity
_atom_site_calc_flag
_atom_site_refinement_flags
_atom_site_disorder_assembly
_atom_site_disorder_group
Ag1 Ag 0.80322(3) 0.60615(3) 0.516398(9) 0.04934(9) Uani 1 1 d . . .
N1 N 0.6892(3) 0.4636(2) 0.47690(9) 0.0392(6) Uani 1 1 d . . .
N2 N 0.7479(3) 0.4562(3) 0.27959(8) 0.0372(6) Uani 1 1 d . . .
O1 O 0.7120(3) 0.2402(2) 0.33450(8) 0.0549(7) Uani 1 1 d . . .
C1 C 0.7079(3) 0.4541(3) 0.43016(11) 0.0360(6) Uani 1 1 d . . .
H1A H 0.7609 0.5154 0.4152 0.043 Uiso 1 1 calc R . .
C2 C 0.6514(3) 0.3564(3) 0.40286(11) 0.0328(6) Uani 1 1 d . . .
C3 C 0.5710(3) 0.2661(3) 0.42430(12) 0.0417(8) Uani 1 1 d . . .
H3A H 0.5335 0.1987 0.4068 0.050 Uiso 1 1 calc R . .
C4 C 0.5473(4) 0.2782(4) 0.47274(12) 0.0509(9) Uani 1 1 d . . .
H4A H 0.4914 0.2203 0.4881 0.061 Uiso 1 1 calc R . .
C5 C 0.6072(4) 0.3764(3) 0.49756(12) 0.0497(9) Uani 1 1 d . . .
H5A H 0.5910 0.3835 0.5300 0.060 Uiso 1 1 calc R . .
C6 C 0.6848(3) 0.3448(3) 0.35149(10) 0.0354(7) Uani 1 1 d . . .
C7 C 0.6785(3) 0.4632(3) 0.32032(10) 0.0346(6) Uani 1 1 d . . .
C8 C 0.5967(4) 0.5657(3) 0.33033(12) 0.0458(8) Uani 1 1 d . . .
H8A H 0.5538 0.5698 0.3595 0.055 Uiso 1 1 calc R . .
C9 C 0.5783(4) 0.6633(4) 0.29666(15) 0.0613(11) Uani 1 1 d . . .
H9A H 0.5219 0.7328 0.3024 0.074 Uiso 1 1 calc R . .
C10 C 0.6455(5) 0.6540(4) 0.25490(15) 0.0620(11) Uani 1 1 d . . .
H10A H 0.6335 0.7165 0.2313 0.074 Uiso 1 1 calc R . .
C11 C 0.7313(4) 0.5520(3) 0.24763(12) 0.0503(9) Uani 1 1 d . . .
H11A H 0.7794 0.5496 0.2196 0.060 Uiso 1 1 calc R . .
C12 C 0.8861(6) 0.2713(5) 0.63488(15) 0.0745(13) Uani 1 1 d . . .
F1 F 0.8170(6) 0.1941(4) 0.60765(12) 0.1464(19) Uani 1 1 d . . .
F2 F 0.8251(4) 0.2816(3) 0.67545(10) 0.1151(13) Uani 1 1 d . . .
F3 F 0.9931(5) 0.2096(5) 0.64331(16) 0.1593(18) Uani 1 1 d . . .
S1 S 0.91284(10) 0.42738(9) 0.60669(4) 0.0528(2) Uani 1 1 d . . .
O2 O 0.9832(3) 0.3994(3) 0.56458(10) 0.0732(8) Uani 1 1 d . . .
O3 O 0.7834(4) 0.4712(4) 0.59856(14) 0.1095(15) Uani 1 1 d . . .
O4 O 0.9809(5) 0.4980(4) 0.64133(15) 0.1197(17) Uani 1 1 d . . .

loop_
_atom_site_aniso_label
_atom_site_aniso_U_11
_atom_site_aniso_U_22
_atom_site_aniso_U_33
_atom_site_aniso_U_23
_atom_site_aniso_U_13
_atom_site_aniso_U_12
Ag1 0.05953(18) 0.04536(16) 0.04313(13) -0.00905(12) -0.00927(13) -0.00609(12)
N1 0.0455(15) 0.0366(14) 0.0355(13) -0.0049(11) 0.0057(12) -0.0016(12)
N2 0.0465(15) 0.0351(14) 0.0301(12) -0.0024(10) -0.0031(11) 0.0005(11)
O1 0.092(2) 0.0275(12) 0.0455(13) -0.0088(10) 0.0119(14) 0.0047(13)
C1 0.0423(17) 0.0252(13) 0.0404(15) -0.0036(12) 0.0069(14) -0.0044(13)
C2 0.0349(16) 0.0263(14) 0.0371(15) -0.0028(12) 0.0016(13) 0.0019(12)
C3 0.0392(18) 0.0345(17) 0.0515(19) -0.0021(14) -0.0012(14) -0.0071(14)
C4 0.054(2) 0.050(2) 0.049(2) 0.0062(16) 0.0115(16) -0.0162(16)
C5 0.060(2) 0.050(2) 0.0393(15) -0.0001(15) 0.0149(17) -0.0013(18)
C6 0.0388(17) 0.0330(15) 0.0344(15) -0.0055(12) 0.0006(14) -0.0006(13)
C7 0.0399(18) 0.0305(15) 0.0334(14) -0.0056(12) -0.0032(13) -0.0020(13)
C8 0.055(2) 0.0362(18) 0.0463(17) -0.0011(14) 0.0006(17) 0.0083(16)
C9 0.075(3) 0.043(2) 0.066(2) 0.0015(18) -0.010(2) 0.020(2)
C10 0.091(3) 0.046(2) 0.050(2) 0.0134(17) -0.012(2) 0.0103(19)
C11 0.070(3) 0.046(2) 0.0341(15) 0.0048(14) -0.0059(16) -0.0035(16)
C12 0.106(4) 0.068(3) 0.049(2) 0.010(2) -0.011(2) 0.003(3)
F1 0.265(6) 0.092(2) 0.0826(19) -0.006(2) 0.005(3) -0.092(3)
F2 0.200(4) 0.086(2) 0.0590(16) 0.0198(15) 0.028(2) -0.009(2)
F3 0.186(4) 0.128(3) 0.164(4) 0.047(3) -0.008(3) 0.091(3)
S1 0.0574(6) 0.0402(5) 0.0609(6) 0.0017(4) 0.0099(5) -0.0030(4)
O2 0.0697(19) 0.079(2) 0.0712(18) -0.0106(16) 0.0190(16) -0.0138(16)
O3 0.086(3) 0.140(4) 0.102(3) 0.068(3) 0.029(2) 0.049(3)
O4 0.146(4) 0.104(3) 0.109(3) -0.053(3) 0.029(3) -0.063(3)

loop_
_geom_bond_atom_site_label_1
_geom_bond_atom_site_label_2
_geom_bond_distance
_geom_bond_site_symmetry_2
_geom_bond_publ_flag
Ag1 N1 2.173(3) . ?
Ag1 N2 2.196(3) 4_565 ?
Ag1 Ag1 2.9981(6) 7_556 ?
N1 C1 1.331(4) . ?
N1 C5 1.356(4) . ?
N2 C11 1.341(4) . ?
N2 C7 1.349(4) . ?
N2 Ag1 2.196(3) 3_644 ?
O1 C6 1.205(4) . ?
C1 C2 1.386(4) . ?
C2 C3 1.377(4) . ?
C2 C6 1.489(4) . ?
C3 C4 1.388(5) . ?
C4 C5 1.369(5) . ?
C6 C7 1.497(4) . ?
C7 C8 1.372(5) . ?
C8 C9 1.389(5) . ?
C9 C10 1.364(6) . ?
C10 C11 1.379(6) . ?
C12 F3 1.286(7) . ?
C12 F2 1.304(6) . ?
C12 F1 1.308(6) . ?
C12 S1 1.805(5) . ?
S1 O4 1.399(4) . ?
S1 O2 1.415(3) . ?
S1 O3 1.418(4) . ?
